data_2215866
loop_
_publ_author_name
'Qian-shou Zhong'

_publ_section_title 2-[(<i>E</i>)-(Dimethylamino)methyleneamino]-<i>N</i>-phenylbenzenesulfonamide
_journal_coeditor_code CV2317
_journal_issue 11
_journal_name_full 'Acta Crystallographica Section E'
_journal_page_first o4446
_journal_page_last o4446
_journal_paper_doi 10.1107/S1600536807050040
_journal_volume 63
_journal_year 2007
_chemical_formula_iupac 'C15 H17 N3 O2 S'
_chemical_formula_moiety 'C15 H17 N3 O2 S'
_chemical_formula_sum 'C15 H17 N3 O2 S'
_chemical_formula_weight 303.38
_chemical_name_systematic
;
2-[(E)-(Dimethylamino)methyleneamino]-N-phenylbenzenesulfonamide
;
_space_group_IT_number 15
_symmetry_cell_setting monoclinic
_symmetry_space_group_name_Hall '-C 2yc'
_symmetry_space_group_name_H-M 'C 1 2/c 1'
_atom_sites_solution_hydrogens geom
_atom_sites_solution_primary direct
_atom_sites_solution_secondary difmap
_audit_creation_method SHELXL-97
_cell_angle_alpha 90.00
_cell_angle_beta 99.28(3)
_cell_angle_gamma 90.00
_cell_formula_units_Z 8
_cell_length_a 16.297(3)
_cell_length_b 8.9962(18)
_cell_length_c 20.314(4)
_cell_measurement_reflns_used 4407
_cell_measurement_temperature 153(2)
_cell_measurement_theta_max 26.41
_cell_measurement_theta_min 2.91
_cell_volume 2939.3(10)
_computing_cell_refinement 'RAPID-AUTO (Rigaku, 2004)'
_computing_data_collection 'RAPID-AUTO (Rigaku, 2004)'
_computing_data_reduction 'RAPID-AUTO (Rigaku, 2004)'
_computing_molecular_graphics 'SHELXTL (Sheldrick, 2001)'
_computing_publication_material 'SHELXTL (Sheldrick, 2001)'
_computing_structure_refinement 'SHELXTL (Sheldrick, 2001)'
_computing_structure_solution 'SHELXTL (Sheldrick, 2001)'
_diffrn_ambient_temperature 153(2)
_diffrn_measured_fraction_theta_full 0.998
_diffrn_measured_fraction_theta_max 0.998
_diffrn_measurement_device_type 'Rigaku R0AXIS RAPID IP area-detector'
_diffrn_measurement_method \w
_diffrn_radiation_monochromator graphite
_diffrn_radiation_source 'Rotating Anode'
_diffrn_radiation_type MoK\a
_diffrn_radiation_wavelength 0.71073
_diffrn_reflns_av_R_equivalents 0.0141
_diffrn_reflns_av_sigmaI/netI 0.0108
_diffrn_reflns_limit_h_max 19
_diffrn_reflns_limit_h_min -19
_diffrn_reflns_limit_k_max 10
_diffrn_reflns_limit_k_min -10
_diffrn_reflns_limit_l_max 24
_diffrn_reflns_limit_l_min -24
_diffrn_reflns_number 11196
_diffrn_reflns_theta_full 25.01
_diffrn_reflns_theta_max 25.01
_diffrn_reflns_theta_min 3.17
_diffrn_standards_decay_% 0
_diffrn_standards_number 0
_exptl_absorpt_coefficient_mu 0.228
_exptl_absorpt_correction_T_max 0.9558
_exptl_absorpt_correction_T_min 0.9013
_exptl_absorpt_correction_type multi-scan
_exptl_absorpt_process_details '(ABSCOR; Higashi, 1995)'
_exptl_crystal_colour colourless
_exptl_crystal_density_diffrn 1.371
_exptl_crystal_density_method 'not measured'
_exptl_crystal_description block
_exptl_crystal_F_000 1280
_exptl_crystal_size_max 0.47
_exptl_crystal_size_mid 0.43
_exptl_crystal_size_min 0.20
_refine_diff_density_max 0.212
_refine_diff_density_min -0.436
_refine_ls_extinction_method none
_refine_ls_goodness_of_fit_ref 1.074
_refine_ls_hydrogen_treatment mixed
_refine_ls_matrix_type full
_refine_ls_number_parameters 196
_refine_ls_number_reflns 2583
_refine_ls_number_restraints 0
_refine_ls_restrained_S_all 1.074
_refine_ls_R_factor_all 0.0328
_refine_ls_R_factor_gt 0.0317
_refine_ls_shift/su_max 0.000
_refine_ls_shift/su_mean 0.000
_refine_ls_structure_factor_coef Fsqd
_refine_ls_weighting_details 'calc w=1/[\s^2^(Fo^2^)+(0.0399P)^2^+3.4264P] where P=(Fo^2^+2Fc^2^)/3'
_refine_ls_weighting_scheme calc
_refine_ls_wR_factor_gt 0.0815
_refine_ls_wR_factor_ref 0.0822
_reflns_number_gt 2470
_reflns_number_total 2583
_reflns_threshold_expression I>2\s(I)
_cod_data_source_file cv2317.cif
_cod_data_source_block I
_cod_depositor_comments
;
The following automatic conversions were performed:
'_symmetry_cell_setting' value 'Monoclinic' changed to 'monoclinic'
according to '/home/saulius/struct/CIF-dictionaries/cif_core.dic'
dictionary named 'cif_core.dic' version 2.4.1 from 2010-06-29.

Automatic conversion script
Id: cif_fix_enum 1527 2010-12-29 10:47:43Z saulius 

The following automatic conversions were performed:

'_symmetry_cell_setting' value 'Monoclinic' changed to 'monoclinic'
according to /home/saulius/struct/CIF-dictionaries/cif_core.dic
dictionary named 'cif_core.dic' version 2.4.1 from 2010-06-29.

Automatic conversion script
Id: cif_fix_values 1715 2011-07-08 13:25:40Z adriana 
;
_cod_original_sg_symbol_H-M 'C 2/c'
_cod_database_code 2215866
_cod_database_fobs_code 2215866

loop_
_symmetry_equiv_pos_as_xyz
'x, y, z'
'-x, y, -z+1/2'
'x+1/2, y+1/2, z'
'-x+1/2, y+1/2, -z+1/2'
'-x, -y, -z'
'x, -y, z-1/2'
'-x+1/2, -y+1/2, -z'
'x+1/2, -y+1/2, z-1/2'

loop_
_atom_site_type_symbol
_atom_site_label
_atom_site_fract_x
_atom_site_fract_y
_atom_site_fract_z
_atom_site_U_iso_or_equiv
_atom_site_adp_type
_atom_site_calc_flag
_atom_site_refinement_flags
_atom_site_occupancy
S S1 0.15973(2) 0.20300(4) 0.133242(16) 0.02004(12) Uani d . 1
O O1 0.12393(7) 0.31020(12) 0.17211(5) 0.0288(3) Uani d . 1
O O2 0.15721(7) 0.22993(12) 0.06340(5) 0.0269(3) Uani d . 1
N N1 0.25745(8) 0.18718(14) 0.16876(6) 0.0220(3) Uani d . 1
N N2 0.16787(7) 0.03356(13) 0.26003(6) 0.0193(3) Uani d . 1
C C3 0.14768(9) 0.01258(16) 0.31854(7) 0.0198(3) Uani d . 1
H H3A 0.0980 -0.0405 0.3216 0.024 Uiso calc R 1
C C1 0.16694(11) 0.0447(2) 0.43857(7) 0.0313(4) Uani d . 1
H H1C 0.1143 -0.0100 0.4331 0.047 Uiso calc R 1
H H1D 0.1593 0.1429 0.4576 0.047 Uiso calc R 1
H H1E 0.2094 -0.0105 0.4686 0.047 Uiso calc R 1
C C11 0.35427(9) -0.02078(17) 0.18347(7) 0.0261(3) Uani d . 1
H H11A 0.3415 -0.0350 0.2271 0.031 Uiso calc R 1
C C13 0.43044(10) -0.09194(19) 0.09645(8) 0.0319(4) Uani d . 1
H H13A 0.4703 -0.1539 0.0807 0.038 Uiso calc R 1
C C2 0.27188(10) 0.13687(19) 0.37240(8) 0.0289(4) Uani d . 1
H H2C 0.3060 0.0764 0.3471 0.043 Uiso calc R 1
H H2D 0.3013 0.1507 0.4180 0.043 Uiso calc R 1
H H2E 0.2614 0.2340 0.3508 0.043 Uiso calc R 1
C C14 0.38898(9) 0.01647(19) 0.05553(8) 0.0274(3) Uani d . 1
H H14A 0.4000 0.0275 0.0113 0.033 Uiso calc R 1
C C6 0.04005(9) -0.24517(18) 0.15244(8) 0.0248(3) Uani d . 1
H H6A 0.0144 -0.3389 0.1563 0.030 Uiso calc R 1
C C4 0.12052(8) -0.03763(16) 0.20566(7) 0.0183(3) Uani d . 1
C C15 0.33173(9) 0.10892(17) 0.07828(7) 0.0226(3) Uani d . 1
H H15A 0.3050 0.1852 0.0504 0.027 Uiso calc R 1
C C10 0.31362(9) 0.08928(16) 0.14230(7) 0.0206(3) Uani d . 1
C C12 0.41316(10) -0.10926(18) 0.16082(8) 0.0317(4) Uani d . 1
H H12A 0.4420 -0.1823 0.1894 0.038 Uiso calc R 1
C C7 0.03399(9) -0.17763(18) 0.09029(8) 0.0265(3) Uani d . 1
H H7A 0.0043 -0.2245 0.0518 0.032 Uiso calc R 1
C C8 0.07166(9) -0.04144(18) 0.08525(7) 0.0223(3) Uani d . 1
H H8A 0.0688 0.0049 0.0429 0.027 Uiso calc R 1
N N3 0.19335(8) 0.06204(14) 0.37424(6) 0.0217(3) Uani d . 1
C C5 0.08311(9) -0.17730(16) 0.20879(7) 0.0212(3) Uani d . 1
H H5A 0.0874 -0.2265 0.2506 0.025 Uiso calc R 1
C C9 0.11380(8) 0.02794(16) 0.14199(7) 0.0183(3) Uani d . 1
H H1A 0.2568(12) 0.168(2) 0.2103(10) 0.034(5) Uiso d . 1

loop_
_atom_site_aniso_label
_atom_site_aniso_U_11
_atom_site_aniso_U_22
_atom_site_aniso_U_33
_atom_site_aniso_U_12
_atom_site_aniso_U_13
_atom_site_aniso_U_23
S1 0.0241(2) 0.0200(2) 0.0155(2) 0.00066(14) 0.00152(14) 0.00187(13)
O1 0.0367(6) 0.0235(6) 0.0263(6) 0.0051(5) 0.0050(5) -0.0020(4)
O2 0.0321(6) 0.0304(6) 0.0173(5) 0.0008(5) 0.0016(4) 0.0070(4)
N1 0.0236(7) 0.0263(7) 0.0153(6) -0.0056(5) 0.0012(5) 0.0005(5)
N2 0.0205(6) 0.0221(6) 0.0147(6) -0.0008(5) 0.0013(5) 0.0011(5)
C3 0.0193(7) 0.0201(7) 0.0198(7) -0.0008(6) 0.0028(6) 0.0024(6)
C1 0.0368(9) 0.0412(10) 0.0161(7) -0.0076(7) 0.0049(6) 0.0016(7)
C11 0.0286(8) 0.0257(8) 0.0223(7) -0.0077(6) -0.0013(6) 0.0060(6)
C13 0.0271(8) 0.0293(9) 0.0376(9) 0.0000(7) 0.0006(7) -0.0067(7)
C2 0.0265(8) 0.0352(9) 0.0242(8) -0.0098(7) 0.0016(6) -0.0012(7)
C14 0.0256(8) 0.0340(9) 0.0221(7) -0.0052(7) 0.0019(6) -0.0038(6)
C6 0.0192(7) 0.0247(8) 0.0316(8) -0.0031(6) 0.0070(6) -0.0048(6)
C4 0.0144(6) 0.0225(7) 0.0181(7) 0.0019(6) 0.0032(5) -0.0011(6)
C15 0.0223(7) 0.0249(8) 0.0192(7) -0.0048(6) -0.0007(5) 0.0031(6)
C10 0.0200(7) 0.0207(7) 0.0200(7) -0.0078(6) -0.0004(5) -0.0001(6)
C12 0.0316(9) 0.0237(8) 0.0362(9) -0.0020(7) -0.0051(7) 0.0051(7)
C7 0.0204(7) 0.0343(9) 0.0244(8) -0.0028(6) 0.0021(6) -0.0102(7)
C8 0.0181(7) 0.0315(8) 0.0171(7) 0.0018(6) 0.0020(5) -0.0024(6)
N3 0.0236(6) 0.0264(7) 0.0151(6) -0.0047(5) 0.0029(5) 0.0011(5)
C5 0.0180(7) 0.0238(7) 0.0227(7) 0.0012(6) 0.0059(6) 0.0013(6)
C9 0.0156(6) 0.0216(7) 0.0177(7) 0.0013(5) 0.0030(5) -0.0004(5)

loop_
_atom_type_symbol
_atom_type_description
_atom_type_scat_dispersion_real
_atom_type_scat_dispersion_imag
_atom_type_scat_source
C C 0.0033 0.0016 'International Tables Vol C Tables 4.2.6.8 and 6.1.1.4'
H H 0.0000 0.0000 'International Tables Vol C Tables 4.2.6.8 and 6.1.1.4'
N N 0.0061 0.0033 'International Tables Vol C Tables 4.2.6.8 and 6.1.1.4'
O O 0.0106 0.0060 'International Tables Vol C Tables 4.2.6.8 and 6.1.1.4'
S S 0.1246 0.1234 'International Tables Vol C Tables 4.2.6.8 and 6.1.1.4'

loop_
_geom_angle_atom_site_label_1
_geom_angle_atom_site_label_2
_geom_angle_atom_site_label_3
_geom_angle
O1 S1 O2 118.93(7)
O1 S1 N1 105.58(7)
O2 S1 N1 108.65(7)
O1 S1 C9 109.20(7)
O2 S1 C9 107.80(7)
N1 S1 C9 105.96(6)
C10 N1 S1 121.29(10)
C10 N1 H1A 110.7(13)
S1 N1 H1A 106.4(13)
C3 N2 C4 117.93(12)
N2 C3 N3 122.84(13)
N2 C3 H3A 118.6
N3 C3 H3A 118.6
N3 C1 H1C 109.5
N3 C1 H1D 109.5
H1C C1 H1D 109.5
N3 C1 H1E 109.5
H1C C1 H1E 109.5
H1D C1 H1E 109.5
C12 C11 C10 119.87(14)
C12 C11 H11A 120.1
C10 C11 H11A 120.1
C14 C13 C12 119.37(15)
C14 C13 H13A 120.3
C12 C13 H13A 120.3
N3 C2 H2C 109.5
N3 C2 H2D 109.5
H2C C2 H2D 109.5
N3 C2 H2E 109.5
H2C C2 H2E 109.5
H2D C2 H2E 109.5
C15 C14 C13 120.85(15)
C15 C14 H14A 119.6
C13 C14 H14A 119.6
C5 C6 C7 120.70(14)
C5 C6 H6A 119.7
C7 C6 H6A 119.7
N2 C4 C5 124.31(13)
N2 C4 C9 119.01(13)
C5 C4 C9 116.52(13)
C14 C15 C10 119.49(14)
C14 C15 H15A 120.3
C10 C15 H15A 120.3
C15 C10 C11 119.99(14)
C15 C10 N1 121.10(13)
C11 C10 N1 118.77(13)
C11 C12 C13 120.38(15)
C11 C12 H12A 119.8
C13 C12 H12A 119.8
C8 C7 C6 119.18(14)
C8 C7 H7A 120.4
C6 C7 H7A 120.4
C7 C8 C9 120.16(14)
C7 C8 H8A 119.9
C9 C8 H8A 119.9
C3 N3 C1 121.72(13)
C3 N3 C2 120.60(12)
C1 N3 C2 117.68(12)
C6 C5 C4 121.58(14)
C6 C5 H5A 119.2
C4 C5 H5A 119.2
C8 C9 C4 121.84(14)
C8 C9 S1 118.53(11)
C4 C9 S1 119.63(11)

loop_
_geom_bond_atom_site_label_1
_geom_bond_atom_site_label_2
_geom_bond_distance
S1 O1 1.4291(12)
S1 O2 1.4332(11)
S1 N1 1.6451(13)
S1 C9 1.7650(15)
N1 C10 1.436(2)
N1 H1A 0.86(2)
N2 C3 1.2972(18)
N2 C4 1.3965(18)
C3 N3 1.3270(19)
C3 H3A 0.9500
C1 N3 1.4487(18)
C1 H1C 0.9800
C1 H1D 0.9800
C1 H1E 0.9800
C11 C12 1.382(2)
C11 C10 1.393(2)
C11 H11A 0.9500
C13 C14 1.385(2)
C13 C12 1.390(2)
C13 H13A 0.9500
C2 N3 1.4519(19)
C2 H2C 0.9800
C2 H2D 0.9800
C2 H2E 0.9800
C14 C15 1.384(2)
C14 H14A 0.9500
C6 C5 1.384(2)
C6 C7 1.390(2)
C6 H6A 0.9500
C4 C5 1.403(2)
C4 C9 1.410(2)
C15 C10 1.390(2)
C15 H15A 0.9500
C12 H12A 0.9500
C7 C8 1.382(2)
C7 H7A 0.9500
C8 C9 1.391(2)
C8 H8A 0.9500
C5 H5A 0.9500

loop_
_geom_hbond_atom_site_label_D
_geom_hbond_atom_site_label_H
_geom_hbond_atom_site_label_A
_geom_hbond_site_symmetry_A
_geom_hbond_distance_DH
_geom_hbond_distance_HA
_geom_hbond_distance_DA
_geom_hbond_angle_DHA
N1 H1A N2 . 0.86(2) 2.249(19) 2.8899(18) 131.1(17)
C11 H11A O1 4_545 0.95 2.47 3.2724(19) 142.7

loop_
_geom_torsion_atom_site_label_1
_geom_torsion_atom_site_label_2
_geom_torsion_atom_site_label_3
_geom_torsion_atom_site_label_4
_geom_torsion
O1 S1 N1 C10 -179.13(11)
O2 S1 N1 C10 -50.50(13)
C9 S1 N1 C10 65.09(12)
C4 N2 C3 N3 172.83(13)
C12 C13 C14 C15 1.0(2)
C3 N2 C4 C5 -32.9(2)
C3 N2 C4 C9 151.77(13)
C13 C14 C15 C10 -2.2(2)
C14 C15 C10 C11 1.3(2)
C14 C15 C10 N1 177.14(13)
C12 C11 C10 C15 0.7(2)
C12 C11 C10 N1 -175.25(13)
S1 N1 C10 C15 61.15(17)
S1 N1 C10 C11 -122.99(13)
C10 C11 C12 C13 -1.8(2)
C14 C13 C12 C11 1.0(2)
C5 C6 C7 C8 0.1(2)
C6 C7 C8 C9 -1.1(2)
N2 C3 N3 C1 176.32(14)
N2 C3 N3 C2 -3.2(2)
C7 C6 C5 C4 1.3(2)
N2 C4 C5 C6 -176.99(13)
C9 C4 C5 C6 -1.6(2)
C7 C8 C9 C4 0.8(2)
C7 C8 C9 S1 -179.14(11)
N2 C4 C9 C8 176.20(13)
C5 C4 C9 C8 0.5(2)
N2 C4 C9 S1 -3.85(18)
C5 C4 C9 S1 -179.51(10)
O1 S1 C9 C8 119.83(12)
O2 S1 C9 C8 -10.70(13)
N1 S1 C9 C8 -126.88(12)
O1 S1 C9 C4 -60.12(13)
O2 S1 C9 C4 169.35(11)
N1 S1 C9 C4 53.17(13)

loop_
_cod_related_entry_id
_cod_related_entry_database
_cod_related_entry_code
1 ChemSpider 30655352
